data_2007058
loop_
_publ_author_name
'Ashish Mukhopadhyyay'
'Samar Kumar Talapatra'
'Ashin Kumar Saha'
'Pranab Kumar Lala'
'Sunil Kumar Mazumdar'
'Kinkini Bhattacharyya'

_publ_section_title
;
 Rotundifoline, an Oxoindole Alkaloid
;
_journal_issue 3
_journal_name_full 'Acta Crystallographica Section C'
_journal_page_first 399
_journal_page_last 401
_journal_paper_doi 10.1107/S0108270197013528
_journal_volume 54
_journal_year 1998
_chemical_formula_moiety 'C22 H28 N2 O5'
_chemical_formula_sum 'C22 H28 N2 O5'
_chemical_formula_weight 400.46
_chemical_name_common rotundifoline
_chemical_name_systematic
;
 E-Seco 9(hydroxy)20-H\b 19-ethyl rhynchophylline
;
_space_group_IT_number 19
_symmetry_cell_setting orthorhombic
_symmetry_space_group_name_Hall 'P 2ac 2ab'
_symmetry_space_group_name_H-M 'P 21 21 21'
_audit_creation_method SHELXL-97
_cell_angle_alpha 90.00
_cell_angle_beta 90.00
_cell_angle_gamma 90.00
_cell_formula_units_Z 4
_cell_length_a 8.3130(10)
_cell_length_b 13.3670(10)
_cell_length_c 18.9810(10)
_cell_measurement_reflns_used 25
_cell_measurement_temperature 293(2)
_cell_measurement_theta_max 15
_cell_measurement_theta_min 10
_cell_volume 2109.2(3)
_computing_cell_refinement 'CAD-4 Software'
_computing_data_collection 'CAD-4 Software (Enraf-Nonius, 1989)'
_computing_data_reduction 'CAD-4 Software'
_computing_molecular_graphics 'SHELXTL/PC (Sheldrick, 1994)'
_computing_publication_material 'SHELXL97; PARST (Nardelli, 1983)'
_computing_structure_refinement 'SHELXL97 (Sheldrick, 1997)'
_computing_structure_solution 'MULTAN78 (Main et al., 1978)'
_diffrn_ambient_temperature 293(2)
_diffrn_measured_fraction_theta_full 0.994
_diffrn_measured_fraction_theta_max 0.994
_diffrn_measurement_device_type 'Enraf-Nonius CAD-4'
_diffrn_measurement_method \w-2\q
_diffrn_radiation_monochromator graphite
_diffrn_radiation_source 'fine-focus sealed tube'
_diffrn_radiation_type MoK\a
_diffrn_radiation_wavelength 0.71073
_diffrn_reflns_av_R_equivalents 0.0000
_diffrn_reflns_av_sigmaI/netI 0.1207
_diffrn_reflns_limit_h_max 9
_diffrn_reflns_limit_h_min 0
_diffrn_reflns_limit_k_max 15
_diffrn_reflns_limit_k_min 0
_diffrn_reflns_limit_l_max 22
_diffrn_reflns_limit_l_min 0
_diffrn_reflns_number 2141
_diffrn_reflns_theta_full 25.10
_diffrn_reflns_theta_max 25.10
_diffrn_reflns_theta_min 2.15
_diffrn_standards_decay_% negligible
_diffrn_standards_interval_time 30
_diffrn_standards_number 1
_exptl_absorpt_coefficient_mu 0.090
_exptl_absorpt_correction_type none
_exptl_crystal_colour colourless
_exptl_crystal_density_diffrn 1.261
_exptl_crystal_density_meas ?
_exptl_crystal_density_method 'not measured'
_exptl_crystal_description plate
_exptl_crystal_F_000 856
_exptl_crystal_size_max 0.26
_exptl_crystal_size_mid 0.24
_exptl_crystal_size_min 0.10
_refine_diff_density_max 0.33
_refine_diff_density_min -0.27
_refine_ls_extinction_coef 0.013(4)
_refine_ls_extinction_method SHELXL97_(Sheldrick,_1997)
_refine_ls_goodness_of_fit_ref 1.058
_refine_ls_hydrogen_treatment 'H atoms: see text'
_refine_ls_matrix_type full
_refine_ls_number_parameters 264
_refine_ls_number_reflns 2141
_refine_ls_number_restraints 2
_refine_ls_restrained_S_all 1.058
_refine_ls_R_factor_all 0.1818
_refine_ls_R_factor_gt 0.0815
_refine_ls_shift/su_max 0.013
_refine_ls_shift/su_mean 0.002
_refine_ls_structure_factor_coef Fsqd
_refine_ls_weighting_details 'w = 1/[\s^2^(Fo^2^)+(0.12P)^2^+1.51P] where P=(Fo^2^+2Fc^2^)/3'
_refine_ls_weighting_scheme calc
_refine_ls_wR_factor_ref 0.2448
_reflns_number_gt 1029
_reflns_number_total 2141
_reflns_threshold_expression I>2\s(I)
_cod_data_source_file bm1144.cif
_cod_data_source_block 1
_cod_depositor_comments
;
The following automatic conversions were performed:

'_exptl_crystal_density_meas' value 'not measured' was changed to '?'
- the value is perceived as not measured.

Automatic conversion script
Id: cif_fix_values 3008 2015-01-20 13:52:24Z robertas 

The following automatic conversions were performed:

'_refine_ls_weighting_scheme' value 'calc w =
1/[\s^2^(Fo^2^)+(0.12P)^2^+1.51P] where P=(Fo^2^+2Fc^2^)/3' was
changed to 'calc'. New tag '_refine_ls_weighting_details' was
created. The value of the new tag was set to 'w =
1/[\s^2^(Fo^2^)+(0.12P)^2^+1.51P] where P=(Fo^2^+2Fc^2^)/3'.

Automatic conversion script
Id: cif_fix_values 3143 2015-03-26 13:38:13Z robertas 
;
_cod_database_code 2007058

loop_
_symmetry_equiv_pos_as_xyz
'x, y, z'
'-x+1/2, -y, z+1/2'
'-x, y+1/2, -z+1/2'
'x+1/2, -y+1/2, -z'

loop_
_atom_site_label
_atom_site_fract_x
_atom_site_fract_y
_atom_site_fract_z
_atom_site_U_iso_or_equiv
_atom_site_adp_type
_atom_site_calc_flag
_atom_site_refinement_flags
_atom_site_occupancy
_atom_site_disorder_assembly
_atom_site_disorder_group
_atom_site_type_symbol
O1 .3903(8) .2778(5) .2282(4) .0653(19) Uani d . 1 . . O
O2 .2101(8) .3082(5) -.0974(3) .067(2) Uani d . 1 . . O
O3 -.2031(8) .4784(6) .0203(4) .085(2) Uani d . 1 . . O
O4 -.2519(8) .3673(5) -.0634(4) .069(2) Uani d . 1 . . O
O5 -.0113(9) .6041(5) .1967(4) .070(2) Uani d . 1 . . O
H5O .0667 .5926 .1715 .105 Uiso calc R 1 . . H
N1 .1457(9) .2942(5) .2809(4) .051(2) Uani d . 1 . . N
H1N .1436 .2376 .3025 .061 Uiso calc R 1 . . H
N4 .2559(8) .5557(5) .1327(3) .0417(17) Uani d . 1 . . N
C2 .2720(11) .3250(6) .2406(4) .042(2) Uani d . 1 . . C
C3 .2505(10) .4446(6) .1380(4) .042(2) Uani d . 1 . . C
H3 .3541 .4169 .1230 .050 Uiso calc R 1 . . H
C5 .3838(11) .5821(7) .1837(5) .055(2) Uani d . 1 . . C
H5A .3743 .6513 .1986 .066 Uiso calc R 1 . . H
H5B .4897 .5717 .1635 .066 Uiso calc R 1 . . H
C6 .3540(10) .5105(7) .2455(4) .051(2) Uani d . 1 . . C
H6A .3097 .5462 .2856 .061 Uiso calc R 1 . . H
H6B .4534 .4783 .2599 .061 Uiso calc R 1 . . H
C7 .2333(10) .4329(6) .2177(4) .040(2) Uani d . 1 . . C
C8 .0624(9) .4462(6) .2450(4) .0375(19) Uani d . 1 . . C
C9 -.0432(11) .5226(7) .2369(5) .055(2) Uani d . 1 . . C
C10 -.1858(13) .5201(8) .2729(5) .067(3) Uani d . 1 . . C
H10 -.2587 .5726 .2695 .080 Uiso calc R 1 . . H
C11 -.2183(12) .4399(9) .3135(5) .064(3) Uani d . 1 . . C
H11 -.3138 .4404 .3390 .077 Uiso calc R 1 . . H
C12 -.1213(12) .3582(7) .3197(5) .057(2) Uani d . 1 . . C
H12 -.1500 .3029 .3466 .068 Uiso calc R 1 . . H
C13 .0211(10) .3629(6) .2838(4) .044(2) Uani d . 1 . . C
C14 .1214(11) .4065(6) .0908(4) .045(2) Uani d . 1 . . C
H14A .0179 .4296 .1079 .055 Uiso calc R 1 . . H
H14B .1211 .3340 .0921 .055 Uiso calc R 1 . . H
C15 .1439(11) .4414(6) .0144(4) .048(2) Uani d . 1 . . C
H15 .2488 .4177 -.0022 .058 Uiso calc R 1 . . H
C16 .0146(10) .3971(6) -.0328(4) .043(2) Uani d . 1 . . C
C17 .0548(10) .3346(6) -.0852(5) .048(2) Uani d . 1 . . C
H17 -.0258 .3086 -.1138 .058 Uiso calc R 1 . . H
C18A .156(5) .7151(8) -.0607(11) .089(7) Uiso d PD .71(6) A 1 C
H18A .1653 .7391 -.1082 .134 Uiso calc PR .71(6) A 1 H
H18B .2442 .7402 -.0332 .134 Uiso calc PR .71(6) A 1 H
H18C .0565 .7377 -.0407 .134 Uiso calc PR .71(6) A 1 H
C18B .081(6) .702(2) -.0711(18) .042(15) Uiso d PD .29(6) A 2 C
H18D .0962 .7233 -.1189 .064 Uiso calc PR .29(6) A 2 H
H18E .1286 .7498 -.0398 .064 Uiso calc PR .29(6) A 2 H
H18F -.0319 .6964 -.0614 .064 Uiso calc PR .29(6) A 2 H
C19 .1601(13) .6015(6) -.0607(5) .059(3) Uani d D 1 . . C
H19A .2603 .5792 -.0816 .071 Uiso calc R 1 B 1 H
H19B .0727 .5767 -.0896 .071 Uiso calc R 1 B 1 H
C20 .1451(10) .5573(6) .0134(4) .042(2) Uani d . 1 . . C
H20 .0438 .5809 .0339 .050 Uiso calc R 1 . . H
C21 .2828(10) .5916(6) .0611(4) .050(2) Uani d . 1 . . C
H21A .3840 .5656 .0434 .061 Uiso calc R 1 . . H
H21B .2889 .6641 .0610 .061 Uiso calc R 1 . . H
C22 -.1522(10) .4199(7) -.0208(5) .051(2) Uani d . 1 . . C
C23 -.4183(11) .3887(10) -.0533(7) .083(4) Uani d . 1 . . C
H23A -.4813 .3489 -.0851 .124 Uiso calc R 1 . . H
H23B -.4377 .4583 -.0623 .124 Uiso calc R 1 . . H
H23C -.4480 .3732 -.0056 .124 Uiso calc R 1 . . H
C24 .2405(13) .2371(9) -.1509(5) .079(3) Uani d . 1 . . C
H24A .3542 .2251 -.1541 .119 Uiso calc R 1 . . H
H24B .2017 .2621 -.1951 .119 Uiso calc R 1 . . H
H24C .1863 .1756 -.1398 .119 Uiso calc R 1 . . H

loop_
_atom_site_aniso_label
_atom_site_aniso_U_11
_atom_site_aniso_U_22
_atom_site_aniso_U_33
_atom_site_aniso_U_12
_atom_site_aniso_U_13
_atom_site_aniso_U_23
O1 .052(4) .070(4) .075(4) .023(4) -.003(4) .008(4)
O2 .053(4) .089(5) .060(4) .019(4) -.011(4) -.033(4)
O3 .054(4) .104(6) .098(5) .017(4) .003(4) -.045(5)
O4 .042(4) .084(5) .082(5) .005(4) -.007(4) -.014(4)
O5 .077(5) .052(4) .081(5) .019(4) .014(4) .010(4)
N1 .067(5) .034(4) .050(4) .005(4) .006(4) .011(3)
N4 .043(4) .044(4) .038(4) -.008(4) .006(3) .003(3)
C2 .046(5) .043(5) .037(4) .007(4) -.006(4) .007(4)
C3 .036(5) .038(4) .051(5) .000(4) .004(4) -.003(4)
C5 .045(5) .064(6) .056(5) -.014(5) .002(5) -.013(5)
C6 .042(5) .070(6) .040(4) -.028(5) -.010(4) -.002(5)
C7 .035(4) .040(4) .045(4) -.006(4) .010(4) -.010(4)
C8 .035(4) .035(4) .042(4) .005(4) .002(4) -.011(4)
C9 .052(6) .056(6) .055(6) .003(5) .010(5) -.010(5)
C10 .068(7) .075(8) .057(6) .020(6) -.003(5) -.008(6)
C11 .051(6) .087(7) .053(6) .013(6) .033(5) -.002(6)
C12 .062(6) .051(6) .057(6) -.015(5) .010(5) .001(5)
C13 .035(5) .046(5) .050(5) -.005(4) -.018(4) -.002(4)
C14 .050(5) .039(4) .047(5) -.005(4) -.009(4) .005(4)
C15 .049(5) .057(5) .038(5) -.002(5) -.010(4) -.022(4)
C16 .047(5) .047(5) .034(4) -.005(4) -.013(4) -.002(4)
C17 .033(5) .047(5) .065(6) -.008(4) -.006(4) -.009(5)
C19 .061(6) .064(6) .054(5) .014(6) -.001(5) .014(5)
C20 .038(5) .042(4) .045(5) .014(4) .016(4) .006(4)
C21 .047(5) .051(5) .054(5) -.014(5) .022(5) .019(4)
C22 .028(4) .072(6) .055(5) .002(5) -.004(4) -.003(5)
C23 .032(5) .104(8) .112(9) .021(6) .005(6) -.032(8)
C24 .065(7) .104(8) .068(6) .044(7) .000(6) -.040(6)

loop_
_atom_type_symbol
_atom_type_description
_atom_type_scat_dispersion_real
_atom_type_scat_dispersion_imag
_atom_type_scat_source
C C 0.0033 0.0016 'International Tables Vol C Tables 4.2.6.8 and 6.1.1.4'
H H 0.0000 0.0000 'International Tables Vol C Tables 4.2.6.8 and 6.1.1.4'
N N 0.0061 0.0033 'International Tables Vol C Tables 4.2.6.8 and 6.1.1.4'
O O 0.0106 0.0060 'International Tables Vol C Tables 4.2.6.8 and 6.1.1.4'

loop_
_geom_angle_atom_site_label_1
_geom_angle_atom_site_label_2
_geom_angle_atom_site_label_3
_geom_angle
C17 O2 C24 117.9(7)
C22 O4 C23 114.1(8)
C2 N1 C13 113.4(7)
C21 N4 C5 114.9(6)
C21 N4 C3 113.3(7)
C5 N4 C3 102.5(7)
O1 C2 N1 125.9(8)
O1 C2 C7 127.7(8)
N1 C2 C7 106.3(7)
C14 C3 N4 108.8(7)
C14 C3 C7 119.6(7)
N4 C3 C7 99.9(6)
N4 C5 C6 103.6(7)
C5 C6 C7 105.3(6)
C8 C7 C3 114.4(7)
C8 C7 C6 114.4(7)
C3 C7 C6 102.1(6)
C8 C7 C2 102.0(7)
C3 C7 C2 110.8(6)
C6 C7 C2 113.5(7)
C9 C8 C13 120.5(7)
C9 C8 C7 130.8(8)
C13 C8 C7 108.7(7)
O5 C9 C8 122.8(8)
O5 C9 C10 118.1(9)
C8 C9 C10 119.0(9)
C11 C10 C9 118.6(10)
C10 C11 C12 124.7(8)
C11 C12 C13 115.6(8)
C12 C13 C8 121.3(8)
C12 C13 N1 129.5(8)
C8 C13 N1 109.2(7)
C3 C14 C15 112.2(7)
C16 C15 C14 110.6(7)
C16 C15 C20 112.8(8)
C14 C15 C20 108.4(6)
C17 C16 C22 119.3(8)
C17 C16 C15 120.3(8)
C22 C16 C15 120.4(8)
C16 C17 O2 121.7(8)
C18B C19 C18A 25.9(15)
C18B C19 C20 115.4(14)
C18A C19 C20 112.6(10)
C21 C20 C19 111.5(7)
C21 C20 C15 107.3(7)
C19 C20 C15 113.4(7)
N4 C21 C20 109.7(6)
O3 C22 O4 121.3(8)
O3 C22 C16 126.1(9)
O4 C22 C16 112.7(8)

loop_
_geom_bond_atom_site_label_1
_geom_bond_atom_site_label_2
_geom_bond_site_symmetry_2
_geom_bond_distance
_geom_bond_publ_flag
O1 C2 . 1.192(10) ?
O2 C17 . 1.358(10) ?
O2 C24 . 1.413(10) ?
O3 C22 . 1.183(10) ?
O4 C22 . 1.354(10) ?
O4 C23 . 1.426(10) ?
O5 C9 . 1.356(11) ?
N1 C2 . 1.363(11) ?
N1 C13 . 1.386(11) ?
N4 C21 . 1.459(9) ?
N4 C5 . 1.481(11) ?
N4 C3 . 1.489(9) ?
C2 C7 . 1.540(12) ?
C3 C14 . 1.488(11) ?
C3 C7 . 1.529(11) ?
C5 C6 . 1.535(12) ?
C6 C7 . 1.537(11) ?
C7 C8 . 1.523(11) ?
C8 C9 . 1.356(11) ?
C8 C13 . 1.377(11) ?
C9 C10 . 1.368(14) ?
C10 C11 . 1.346(14) ?
C11 C12 . 1.363(13) ?
C12 C13 . 1.367(12) ?
C14 C15 . 1.535(11) ?
C15 C16 . 1.518(11) ?
C15 C20 . 1.549(11) ?
C16 C17 . 1.341(11) ?
C16 C22 . 1.439(12) ?
C18A C19 . 1.518(9) ?
C18B C19 . 1.507(10) ?
C19 C20 . 1.531(11) ?
C20 C21 . 1.530(11) ?

loop_
_geom_torsion_atom_site_label_1
_geom_torsion_atom_site_label_2
_geom_torsion_atom_site_label_3
_geom_torsion_atom_site_label_4
_geom_torsion
C13 N1 C2 O1 -177.3(8)
C13 N1 C2 C7 5.0(9)
C21 N4 C3 C14 -57.6(9)
C5 N4 C3 C14 178.0(6)
C21 N4 C3 C7 176.3(6)
C5 N4 C3 C7 51.9(8)
C21 N4 C5 C6 -163.1(7)
C3 N4 C5 C6 -39.8(8)
N4 C5 C6 C7 12.1(9)
C14 C3 C7 C8 -37.1(10)
N4 C3 C7 C8 81.3(8)
C14 C3 C7 C6 -161.3(7)
N4 C3 C7 C6 -42.9(8)
C14 C3 C7 C2 77.5(9)
N4 C3 C7 C2 -164.1(7)
C5 C6 C7 C8 -105.1(8)
C5 C6 C7 C3 19.0(9)
C5 C6 C7 C2 138.4(8)
O1 C2 C7 C8 175.9(9)
N1 C2 C7 C8 -6.4(8)
O1 C2 C7 C3 53.8(11)
N1 C2 C7 C3 -128.6(7)
O1 C2 C7 C6 -60.5(11)
N1 C2 C7 C6 117.2(8)
C3 C7 C8 C9 -54.7(11)
C6 C7 C8 C9 62.6(11)
C2 C7 C8 C9 -174.4(8)
C3 C7 C8 C13 125.7(7)
C6 C7 C8 C13 -117.0(8)
C2 C7 C8 C13 6.0(8)
C13 C8 C9 O5 -177.0(8)
C7 C8 C9 O5 3.5(14)
C13 C8 C9 C10 5.8(13)
C7 C8 C9 C10 -173.8(8)
O5 C9 C10 C11 -179.5(9)
C8 C9 C10 C11 -2.1(14)
C9 C10 C11 C12 -2.4(16)
C10 C11 C12 C13 3.0(15)
C11 C12 C13 C8 0.9(12)
C11 C12 C13 N1 178.2(8)
C9 C8 C13 C12 -5.2(12)
C7 C8 C13 C12 174.4(7)
C9 C8 C13 N1 176.9(7)
C7 C8 C13 N1 -3.4(9)
C2 N1 C13 C12 -178.7(8)
C2 N1 C13 C8 -1.1(10)
N4 C3 C14 C15 55.8(9)
C7 C3 C14 C15 169.6(7)
C3 C14 C15 C16 177.3(7)
C3 C14 C15 C20 -58.5(10)
C14 C15 C16 C17 -116.7(9)
C20 C15 C16 C17 121.6(9)
C14 C15 C16 C22 61.8(11)
C20 C15 C16 C22 -59.8(11)
C22 C16 C17 O2 -178.0(9)
C15 C16 C17 O2 0.6(13)
C24 O2 C17 C16 176.1(8)
C18B C19 C20 C21 -89(3)
C18A C19 C20 C21 -60(2)
C18B C19 C20 C15 150(3)
C18A C19 C20 C15 178.3(19)
C16 C15 C20 C21 -178.4(6)
C14 C15 C20 C21 58.7(9)
C16 C15 C20 C19 -54.8(11)
C14 C15 C20 C19 -177.7(7)
C5 N4 C21 C20 178.6(7)
C3 N4 C21 C20 61.3(9)
C19 C20 C21 N4 174.6(7)
C15 C20 C21 N4 -60.6(9)
C23 O4 C22 O3 -0.4(14)
C23 O4 C22 C16 -179.5(9)
C17 C16 C22 O3 -174.8(9)
C15 C16 C22 O3 6.6(15)
C17 C16 C22 O4 4.2(12)
C15 C16 C22 O4 -174.3(8)
